data_7250495
loop_
_publ_author_name
'Stati, Dumitru'
'van Leusen, Jan'
'Kravtsov, Victor Ch.'
'Chumakov, Yurii'
'K\"ogerler, Paul'
'Baca, Svetlana G.'

_publ_section_title
;
 Variations of heterometallic cores and magnetic properties in
 Co(iii)--Y/Ln isobutyrate clusters with N-butyldiethanolamine: from
 tetranuclear to octanuclear clusters
;
_journal_issue 23
_journal_name_full 'RSC Advances'
_journal_page_first 18209
_journal_page_last 18223
_journal_paper_doi 10.1039/D5RA02513C
_journal_volume 15
_journal_year 2025
_chemical_formula_sum 'C48 H93 Co3 N8 O26 Sm2'
_chemical_formula_weight 1675.79
_space_group_crystal_system triclinic
_space_group_IT_number 2
_space_group_name_Hall '-P 1'
_space_group_name_H-M_alt 'P -1'
_atom_sites_solution_hydrogens mixed
_audit_creation_method SHELXL-2016/6
_audit_update_record
;
2023-01-31 deposited with the CCDC.	2025-05-20 downloaded from the CCDC.
;
_cell_angle_alpha 111.12(3)
_cell_angle_beta 110.65(3)
_cell_angle_gamma 96.27(3)
_cell_formula_units_Z 2
_cell_length_a 14.783(3)
_cell_length_b 15.319(3)
_cell_length_c 16.857(3)
_cell_measurement_reflns_used 21815
_cell_measurement_temperature 100(2)
_cell_measurement_theta_max 25.05
_cell_measurement_theta_min 1.50
_cell_volume 3207.8(17)
_computing_cell_refinement
;
X-Area Recipe 1.36.0.0 (STOE, 2020)
;
_computing_data_collection
;
X-Area Pilatus3_SV 1.31.170.0 (STOE, 2020)
;
_computing_data_reduction
;
X-Area Integrate 1.78.3.0 (STOE, 2020)
X-Area LANA 1.83.8.0 (STOE, 2020)
;
_computing_publication_material
;
STOE & Cie GmbH, X-Area, software package for collecting single-crystal or
multi-domain crystal data on STOE area-detector diffractometers, for image 
processing, for the correction and scaling of reflection intensities and 
for outlier rejection, version 1.90, Darmstadt 2020
;
_computing_structure_refinement 'SHELXL-2016/6 (Sheldrick, 2016)'
_computing_structure_solution 'SHELXT 2018/2 (Sheldrick, 2018)'
_diffrn_ambient_temperature 100(2)
_diffrn_detector_area_resol_mean 5.81
_diffrn_measured_fraction_theta_full 0.998
_diffrn_measured_fraction_theta_max 0.998
_diffrn_measurement_device_type 'STOE STADIVARI'
_diffrn_measurement_method 'rotation method, \w scans'
_diffrn_radiation_type MoK\a
_diffrn_radiation_wavelength 0.71073
_diffrn_reflns_av_R_equivalents 0.0696
_diffrn_reflns_av_unetI/netI 0.0418
_diffrn_reflns_Laue_measured_fraction_full 0.998
_diffrn_reflns_Laue_measured_fraction_max 0.998
_diffrn_reflns_limit_h_max 17
_diffrn_reflns_limit_h_min -17
_diffrn_reflns_limit_k_max 18
_diffrn_reflns_limit_k_min -18
_diffrn_reflns_limit_l_max 20
_diffrn_reflns_limit_l_min -19
_diffrn_reflns_number 54680
_diffrn_reflns_point_group_measured_fraction_full 0.998
_diffrn_reflns_point_group_measured_fraction_max 0.998
_diffrn_reflns_theta_full 25.000
_diffrn_reflns_theta_max 25.000
_diffrn_reflns_theta_min 2.305
_diffrn_source 'Genix Mo'
_exptl_absorpt_coefficient_mu 2.646
_exptl_absorpt_correction_T_max 0.0331
_exptl_absorpt_correction_T_min 0.0201
_exptl_absorpt_correction_type multi-scan
_exptl_absorpt_process_details
;
STOE X-Red32, absorption correction by Gaussian integration, analogous to
P. Coppens, "The Evaluation of Absorption and Extinction in Single-Crystal
Structure Analysis", published in: F. R. Ahmed (Editor), "Crystallographic
Computing", Munksgaard, Copenhagen (1970), 255 - 270. Afterwards scaling of
reflection intensities was performed within STOE LANA. J. Koziskova, F. Hahn,
J. Richter, J. Kozisek, Acta Chimica Slovaca, vol. 9, no. 2, 2016, pp. 136-140.
;
_exptl_crystal_colour violet
_exptl_crystal_density_diffrn 1.735
_exptl_crystal_description block
_exptl_crystal_F_000 1700
_exptl_crystal_size_max 0.390
_exptl_crystal_size_mid 0.362
_exptl_crystal_size_min 0.325
_refine_diff_density_max 2.043
_refine_diff_density_min -1.821
_refine_diff_density_rms 0.158
_refine_ls_extinction_method none
_refine_ls_goodness_of_fit_ref 1.025
_refine_ls_hydrogen_treatment constr
_refine_ls_matrix_type full
_refine_ls_number_parameters 843
_refine_ls_number_reflns 11279
_refine_ls_number_restraints 95
_refine_ls_restrained_S_all 1.025
_refine_ls_R_factor_all 0.0461
_refine_ls_R_factor_gt 0.0432
_refine_ls_shift/su_max 0.002
_refine_ls_shift/su_mean 0.000
_refine_ls_structure_factor_coef Fsqd
_refine_ls_weighting_details 'w=1/[\s^2^(Fo^2^)+(0.0858P)^2^+5.1570P] where P=(Fo^2^+2Fc^2^)/3'
_refine_ls_weighting_scheme calc
_refine_ls_wR_factor_gt 0.1180
_refine_ls_wR_factor_ref 0.1204
_reflns_Friedel_coverage 0.000
_reflns_number_gt 10376
_reflns_number_total 11279
_reflns_threshold_expression 'I > 2\s(I)'
_cod_data_source_file d5ra02513c2.cif
_cod_data_source_block sba-5_a
_cod_original_cell_volume 3208.0(14)
_cod_database_code 7250495
_shelx_shelxl_version_number 2016/6
_shelx_space_group_comment
;
The symmetry employed for this shelxl refinement is uniquely defined
by the following loop, which should always be used as a source of
symmetry information in preference to the above space-group names.
They are only intended as comments.
;
_shelx_estimated_absorpt_t_min 0.425
_shelx_estimated_absorpt_t_max 0.480

loop_
_space_group_symop_operation_xyz
'x, y, z'
'-x, -y, -z'

loop_
_atom_site_label
_atom_site_type_symbol
_atom_site_fract_x
_atom_site_fract_y
_atom_site_fract_z
_atom_site_U_iso_or_equiv
_atom_site_adp_type
_atom_site_occupancy
_atom_site_site_symmetry_order
_atom_site_calc_flag
_atom_site_refinement_flags_posn
_atom_site_refinement_flags_adp
_atom_site_refinement_flags_occupancy
_atom_site_disorder_assembly
_atom_site_disorder_group
Sm1 Sm 0.54311(2) 0.60896(2) 0.78711(2) 0.01653(9) Uani 1 1 d . . . . .
Sm2 Sm 0.28025(2) 0.70456(2) 0.72533(2) 0.01694(9) Uani 1 1 d . . . . .
Co1 Co 0.50409(4) 0.80265(4) 0.74228(4) 0.01671(13) Uani 1 1 d . . . . .
Co2 Co 0.22450(4) 0.57258(4) 0.82935(4) 0.01633(13) Uani 1 1 d . . . . .
Co3 Co 0.27927(4) 0.45118(4) 0.69227(4) 0.01609(13) Uani 1 1 d . . . . .
C1 C 0.6985(3) 0.8349(3) 0.8843(3) 0.0209(9) Uani 1 1 d . . . . .
C2 C 0.8026(4) 0.9043(4) 0.9501(3) 0.0324(11) Uani 1 1 d D . . . .
H2 H 0.791099 0.967720 0.983621 0.039 Uiso 0.715(11) 1 calc R U P A 1
H2' H 0.838599 0.885897 0.908807 0.039 Uiso 0.285(11) 1 calc R U P A 2
C3 C 0.8595(4) 0.8743(4) 1.0261(3) 0.0343(12) Uani 1 1 d . . . . .
H3A H 0.866516 0.808824 0.996927 0.051 Uiso 1 1 calc R U . . .
H3B H 0.822487 0.874370 1.064211 0.051 Uiso 1 1 calc R U . . .
H3C H 0.926247 0.920182 1.066090 0.051 Uiso 1 1 calc R U . . .
C4 C 0.8552(5) 0.9229(6) 0.8961(6) 0.0385(19) Uani 0.715(11) 1 d D U P A 1
H4A H 0.811692 0.941641 0.849373 0.058 Uiso 0.715(11) 1 calc R U P A 1
H4B H 0.916947 0.975638 0.938534 0.058 Uiso 0.715(11) 1 calc R U P A 1
H4C H 0.871914 0.863911 0.864143 0.058 Uiso 0.715(11) 1 calc R U P A 1
C4' C 0.8198(14) 1.0073(11) 0.9752(15) 0.044(4) Uani 0.285(11) 1 d D U P A 2
H4D H 0.779154 1.017415 0.920763 0.065 Uiso 0.285(11) 1 calc R U P A 2
H4E H 0.800798 1.038022 1.026723 0.065 Uiso 0.285(11) 1 calc R U P A 2
H4F H 0.891010 1.036388 0.995140 0.065 Uiso 0.285(11) 1 calc R U P A 2
C5 C 0.4043(3) 0.9356(3) 0.8268(3) 0.0190(9) Uani 1 1 d . . . . .
C6 C 0.3953(3) 1.0394(3) 0.8635(3) 0.0201(9) Uani 1 1 d . . . . .
H6 H 0.452445 1.083681 0.866296 0.024 Uiso 1 1 calc R U . . .
C7 C 0.3990(4) 1.0713(3) 0.9612(3) 0.0282(10) Uani 1 1 d . . . . .
H7A H 0.344221 1.027122 0.959210 0.042 Uiso 1 1 calc R U . . .
H7B H 0.391719 1.137546 0.983489 0.042 Uiso 1 1 calc R U . . .
H7C H 0.463503 1.069807 1.003876 0.042 Uiso 1 1 calc R U . . .
C8 C 0.2969(4) 1.0439(4) 0.7961(3) 0.0326(11) Uani 1 1 d . . . . .
H8A H 0.295953 1.023322 0.733581 0.049 Uiso 1 1 calc R U . . .
H8B H 0.291023 1.110605 0.818594 0.049 Uiso 1 1 calc R U . . .
H8C H 0.240525 1.000486 0.792902 0.049 Uiso 1 1 calc R U . . .
C9 C 0.0875(3) 0.6820(3) 0.7938(3) 0.0221(9) Uani 1 1 d D . . . .
C10 C 0.0182(6) 0.7400(6) 0.8227(6) 0.0338(17) Uani 0.677(8) 1 d D U P B 1
H10 H 0.012577 0.787444 0.794267 0.041 Uiso 0.677(8) 1 calc R U P B 1
C10' C -0.0051(12) 0.7059(15) 0.8075(11) 0.037(2) Uani 0.323(8) 1 d D U P B 2
H10' H -0.009352 0.769759 0.805289 0.044 Uiso 0.323(8) 1 calc R U P B 2
C11 C -0.0836(6) 0.6743(7) 0.7824(7) 0.052(2) Uani 0.677(8) 1 d D U P B 1
H11A H -0.107577 0.639281 0.714278 0.078 Uiso 0.677(8) 1 calc R U P B 1
H11B H -0.081099 0.627611 0.809895 0.078 Uiso 0.677(8) 1 calc R U P B 1
H11C H -0.129510 0.712621 0.796450 0.078 Uiso 0.677(8) 1 calc R U P B 1
C11' C -0.0977(12) 0.6274(14) 0.7277(14) 0.046(3) Uani 0.323(8) 1 d D U P B 2
H11D H -0.097699 0.620470 0.667584 0.069 Uiso 0.323(8) 1 calc R U P B 2
H11E H -0.097048 0.565620 0.732515 0.069 Uiso 0.323(8) 1 calc R U P B 2
H11F H -0.158090 0.645597 0.731510 0.069 Uiso 0.323(8) 1 calc R U P B 2
C12 C 0.0621(7) 0.7971(7) 0.9261(6) 0.049(2) Uani 0.677(8) 1 d D U P B 1
H12A H 0.129082 0.838653 0.947555 0.074 Uiso 0.677(8) 1 calc R U P B 1
H12B H 0.018907 0.837671 0.942798 0.074 Uiso 0.677(8) 1 calc R U P B 1
H12C H 0.067318 0.752661 0.956242 0.074 Uiso 0.677(8) 1 calc R U P B 1
C12' C -0.0172(13) 0.7066(14) 0.8915(12) 0.040(2) Uani 0.323(8) 1 d D U P B 2
H12D H 0.039453 0.755552 0.948307 0.061 Uiso 0.323(8) 1 calc R U P B 2
H12E H -0.080000 0.722386 0.890292 0.061 Uiso 0.323(8) 1 calc R U P B 2
H12F H -0.018958 0.642409 0.891297 0.061 Uiso 0.323(8) 1 calc R U P B 2
C13 C 0.1425(3) 0.3679(3) 0.7464(3) 0.0191(9) Uani 1 1 d . . . . .
C14 C 0.0729(3) 0.2777(3) 0.7327(3) 0.0247(10) Uani 1 1 d . . . . .
H14 H 0.005912 0.267876 0.682660 0.030 Uiso 1 1 calc R U . . .
C15 C 0.0571(4) 0.2918(4) 0.8206(4) 0.0369(12) Uani 1 1 d . . . . .
H15A H 0.006687 0.234979 0.807114 0.055 Uiso 1 1 calc R U . . .
H15B H 0.033786 0.350099 0.840180 0.055 Uiso 1 1 calc R U . . .
H15C H 0.120604 0.299321 0.871006 0.055 Uiso 1 1 calc R U . . .
C16 C 0.1063(4) 0.1876(4) 0.6973(4) 0.0341(12) Uani 1 1 d . . . . .
H16A H 0.106869 0.176662 0.636517 0.051 Uiso 1 1 calc R U . . .
H16B H 0.059760 0.131587 0.690002 0.051 Uiso 1 1 calc R U . . .
H16C H 0.173975 0.195983 0.742335 0.051 Uiso 1 1 calc R U . . .
C17 C 0.4507(3) 0.3755(3) 0.7345(3) 0.0174(8) Uani 1 1 d . . . . .
C18 C 0.4837(3) 0.2823(3) 0.7187(3) 0.0216(9) Uani 1 1 d . . . . .
H18 H 0.557099 0.300170 0.759675 0.026 Uiso 1 1 calc R U . . .
C19 C 0.4281(4) 0.2178(3) 0.7471(4) 0.0313(11) Uani 1 1 d . . . . .
H19A H 0.441060 0.253422 0.813081 0.047 Uiso 1 1 calc R U . . .
H19B H 0.451732 0.159192 0.738879 0.047 Uiso 1 1 calc R U . . .
H19C H 0.355890 0.199387 0.707717 0.047 Uiso 1 1 calc R U . . .
C20 C 0.4678(4) 0.2298(4) 0.6169(4) 0.0329(11) Uani 1 1 d . . . . .
H20A H 0.395841 0.208949 0.575637 0.049 Uiso 1 1 calc R U . . .
H20B H 0.494216 0.172793 0.608956 0.049 Uiso 1 1 calc R U . . .
H20C H 0.503021 0.273895 0.600617 0.049 Uiso 1 1 calc R U . . .
C21 C 0.6131(4) 0.7910(3) 0.6388(3) 0.0267(10) Uani 1 1 d . . . . .
H21A H 0.679169 0.825953 0.693053 0.032 Uiso 1 1 calc R U . . .
H21B H 0.619704 0.789474 0.581876 0.032 Uiso 1 1 calc R U . . .
C22 C 0.5819(4) 0.6893(3) 0.6275(3) 0.0266(10) Uani 1 1 d . . . . .
H22A H 0.531600 0.647671 0.562434 0.032 Uiso 1 1 calc R U . . .
H22B H 0.640863 0.662609 0.639305 0.032 Uiso 1 1 calc R U . . .
C23 C 0.4406(4) 0.8031(4) 0.5655(3) 0.0308(11) Uani 1 1 d . . . . .
H23A H 0.437408 0.846925 0.534011 0.037 Uiso 1 1 calc R U . . .
H23B H 0.438566 0.738266 0.521911 0.037 Uiso 1 1 calc R U . . .
C24 C 0.3535(4) 0.7956(4) 0.5905(3) 0.0272(10) Uani 1 1 d . . . . .
H24A H 0.346781 0.861181 0.622497 0.033 Uiso 1 1 calc R U . . .
H24B H 0.290646 0.757821 0.533041 0.033 Uiso 1 1 calc R U . . .
C25 C 0.5760(4) 0.9499(3) 0.6927(3) 0.0263(10) Uani 1 1 d . . . . .
H25A H 0.630178 0.972873 0.756537 0.032 Uiso 1 1 calc R U . . .
H25B H 0.521495 0.979950 0.699327 0.032 Uiso 1 1 calc R U . . .
C26 C 0.6174(4) 0.9877(4) 0.6361(4) 0.0353(12) Uani 1 1 d . . . . .
H26A H 0.664808 0.951429 0.620385 0.042 Uiso 1 1 calc R U . . .
H26B H 0.561583 0.976975 0.576666 0.042 Uiso 1 1 calc R U . . .
C27 C 0.6714(4) 1.0962(4) 0.6926(4) 0.0323(11) Uani 1 1 d . . . . .
H27A H 0.680162 1.123097 0.649638 0.039 Uiso 1 1 calc R U . . .
H27B H 0.628810 1.129844 0.720004 0.039 Uiso 1 1 calc R U . . .
C28 C 0.7721(5) 1.1169(5) 0.7699(5) 0.0578(18) Uani 1 1 d . . . . .
H28A H 0.763222 1.101230 0.818621 0.087 Uiso 1 1 calc R U . . .
H28B H 0.807396 1.185866 0.797074 0.087 Uiso 1 1 calc R U . . .
H28C H 0.811654 1.077135 0.744614 0.087 Uiso 1 1 calc R U . . .
C29 C 0.3078(3) 0.7145(3) 1.0109(3) 0.0217(9) Uani 1 1 d . . . . .
H29A H 0.354938 0.739010 1.077732 0.026 Uiso 1 1 calc R U . . .
H29B H 0.246605 0.736511 1.007757 0.026 Uiso 1 1 calc R U . . .
C30 C 0.3560(3) 0.7530(3) 0.9605(3) 0.0219(9) Uani 1 1 d . . . . .
H30A H 0.356689 0.822047 0.976823 0.026 Uiso 1 1 calc R U . . .
H30B H 0.426195 0.748608 0.979266 0.026 Uiso 1 1 calc R U . . .
C31 C 0.3750(3) 0.5698(3) 0.9847(3) 0.0208(9) Uani 1 1 d . . . . .
H31A H 0.382231 0.544338 1.032216 0.025 Uiso 1 1 calc R U . . .
H31B H 0.434873 0.624520 1.010295 0.025 Uiso 1 1 calc R U . . .
C32 C 0.3678(3) 0.4900(3) 0.8950(3) 0.0202(9) Uani 1 1 d . . . . .
H32A H 0.433670 0.476287 0.903843 0.024 Uiso 1 1 calc R U . . .
H32B H 0.317890 0.429440 0.876246 0.024 Uiso 1 1 calc R U . . .
C33 C 0.2085(3) 0.5614(3) 0.9921(3) 0.0232(9) Uani 1 1 d . . . . .
H33A H 0.197855 0.490040 0.964161 0.028 Uiso 1 1 calc R U . . .
H33B H 0.143305 0.574370 0.964205 0.028 Uiso 1 1 calc R U . . .
C34 C 0.2394(4) 0.5969(4) 1.0970(3) 0.0300(11) Uani 1 1 d . . . . .
H34A H 0.297034 0.573067 1.123892 0.036 Uiso 1 1 calc R U . . .
H34B H 0.261169 0.668871 1.127621 0.036 Uiso 1 1 calc R U . . .
C35 C 0.1534(5) 0.5617(5) 1.1169(4) 0.0478(15) Uani 1 1 d D . . . .
H35A H 0.137185 0.489884 1.091324 0.057 Uiso 0.534(14) 1 calc R U P C 1
H35B H 0.093657 0.578460 1.082408 0.057 Uiso 0.534(14) 1 calc R U P C 1
H35C H 0.177270 0.586777 1.185755 0.057 Uiso 0.466(14) 1 calc R U P C 2
H35D H 0.099002 0.591066 1.094520 0.057 Uiso 0.466(14) 1 calc R U P C 2
C36 C 0.1721(10) 0.6022(9) 1.2198(7) 0.052(4) Uani 0.534(14) 1 d D . P C 1
H36A H 0.112485 0.575102 1.225139 0.078 Uiso 0.534(14) 1 calc R U P C 1
H36B H 0.229767 0.584303 1.254677 0.078 Uiso 0.534(14) 1 calc R U P C 1
H36C H 0.186119 0.673122 1.245736 0.078 Uiso 0.534(14) 1 calc R U P C 1
C36' C 0.1105(10) 0.4566(8) 1.0754(9) 0.048(4) Uani 0.466(14) 1 d D . P C 2
H36D H 0.055969 0.442693 1.093044 0.072 Uiso 0.466(14) 1 calc R U P C 2
H36E H 0.084109 0.430500 1.006962 0.072 Uiso 0.466(14) 1 calc R U P C 2
H36F H 0.162659 0.426195 1.098524 0.072 Uiso 0.466(14) 1 calc R U P C 2
C37 C 0.1188(3) 0.4348(3) 0.5321(3) 0.0187(9) Uani 1 1 d . . . . .
H37A H 0.057640 0.384732 0.480052 0.022 Uiso 1 1 calc R U . . .
H37B H 0.136316 0.484674 0.511520 0.022 Uiso 1 1 calc R U . . .
C38 C 0.0981(3) 0.4817(3) 0.6176(3) 0.0183(9) Uani 1 1 d . . . . .
H38A H 0.055581 0.526021 0.608621 0.022 Uiso 1 1 calc R U . . .
H38B H 0.062720 0.431275 0.628328 0.022 Uiso 1 1 calc R U . . .
C39 C 0.2797(3) 0.4162(3) 0.5217(3) 0.0194(9) Uani 1 1 d . . . . .
H39A H 0.245920 0.403258 0.454830 0.023 Uiso 1 1 calc R U . . .
H39B H 0.328685 0.377090 0.527974 0.023 Uiso 1 1 calc R U . . .
C40 C 0.3331(3) 0.5228(3) 0.5807(3) 0.0198(9) Uani 1 1 d . . . . .
H40A H 0.393669 0.538913 0.570758 0.024 Uiso 1 1 calc R U . . .
H40B H 0.288273 0.562188 0.561990 0.024 Uiso 1 1 calc R U . . .
C41 C 0.1648(3) 0.2806(3) 0.5145(3) 0.0196(9) Uani 1 1 d . . . . .
H41A H 0.113234 0.266416 0.536174 0.023 Uiso 1 1 calc R U . . .
H41B H 0.220653 0.254500 0.540907 0.023 Uiso 1 1 calc R U . . .
C42 C 0.1193(3) 0.2262(3) 0.4083(3) 0.0222(9) Uani 1 1 d . . . . .
H42A H 0.170522 0.236987 0.385082 0.027 Uiso 1 1 calc R U . . .
H42B H 0.062976 0.250878 0.380181 0.027 Uiso 1 1 calc R U . . .
C43 C 0.0813(4) 0.1173(3) 0.3792(3) 0.0323(11) Uani 1 1 d . . . . .
H43A H 0.139076 0.092296 0.403282 0.039 Uiso 1 1 calc R U . . .
H43B H 0.035620 0.107985 0.408323 0.039 Uiso 1 1 calc R U . . .
C44 C 0.0261(5) 0.0593(4) 0.2734(4) 0.0460(15) Uani 1 1 d . . . . .
H44A H -0.030644 0.084405 0.249137 0.069 Uiso 1 1 calc R U . . .
H44B H 0.001276 -0.009236 0.258353 0.069 Uiso 1 1 calc R U . . .
H44C H 0.072109 0.065425 0.244543 0.069 Uiso 1 1 calc R U . . .
C45 C 0.8794(8) 0.4264(8) 0.6709(7) 0.094(3) Uani 1 1 d . . . . .
H45A H 0.950080 0.450406 0.716045 0.141 Uiso 1 1 calc R U . . .
H45B H 0.840871 0.467389 0.696526 0.141 Uiso 1 1 calc R U . . .
H45C H 0.873698 0.428483 0.611974 0.141 Uiso 1 1 calc R U . . .
C46 C 0.8397(7) 0.3262(7) 0.6533(6) 0.087(3) Uani 1 1 d . . . . .
C47 C 0.8487(6) 0.0426(5) 0.4805(6) 0.082(3) Uani 1 1 d . . . . .
H47A H 0.861021 -0.018333 0.446345 0.123 Uiso 1 1 calc R U . . .
H47B H 0.895856 0.070592 0.546886 0.123 Uiso 1 1 calc R U . . .
H47C H 0.858256 0.088487 0.454069 0.123 Uiso 1 1 calc R U . . .
C48 C 0.7480(6) 0.0239(4) 0.4721(4) 0.0489(17) Uani 1 1 d . . . . .
O1 O 0.4638(2) 0.7408(2) 0.80998(19) 0.0160(6) Uani 1 1 d . . . . .
H1 H 0.478661 0.786268 0.872036 0.019 Uiso 1 1 d R U . . .
O2 O 0.6812(2) 0.7520(2) 0.8801(2) 0.0228(7) Uani 1 1 d . . . . .
O3 O 0.6383(2) 0.8696(2) 0.8368(2) 0.0209(6) Uani 1 1 d . . . . .
O4 O 0.4735(2) 0.9225(2) 0.7985(2) 0.0190(6) Uani 1 1 d . . . . .
O5 O 0.3433(2) 0.8710(2) 0.8255(2) 0.0199(6) Uani 1 1 d . . . . .
O6 O 0.1187(2) 0.7008(2) 0.7404(2) 0.0232(7) Uani 1 1 d . . . . .
O7 O 0.1137(2) 0.6242(2) 0.8314(2) 0.0211(6) Uani 1 1 d . . . . .
O8 O 0.1414(2) 0.4502(2) 0.8000(2) 0.0201(6) Uani 1 1 d . . . . .
O9 O 0.1952(2) 0.3541(2) 0.7007(2) 0.0202(6) Uani 1 1 d . . . . .
O10 O 0.3582(2) 0.3618(2) 0.6836(2) 0.0213(7) Uani 1 1 d . . . . .
O11 O 0.5113(2) 0.4553(2) 0.7926(2) 0.0191(6) Uani 1 1 d . . . . .
O12 O 0.5403(2) 0.6881(2) 0.69102(19) 0.0190(6) Uani 1 1 d . . . . .
O13 O 0.3709(2) 0.7484(2) 0.6506(2) 0.0200(6) Uani 1 1 d . . . . .
O14 O 0.2997(2) 0.6965(2) 0.8627(2) 0.0186(6) Uani 1 1 d . . . . .
O15 O 0.3371(2) 0.5265(2) 0.8257(2) 0.0186(6) Uani 1 1 d . . . . .
O16 O 0.1941(2) 0.5352(2) 0.69663(19) 0.0168(6) Uani 1 1 d . . . . .
O17 O 0.3614(2) 0.5450(2) 0.6783(2) 0.0189(6) Uani 1 1 d . . . . .
O18 O 0.5286(2) 0.4748(2) 0.6333(2) 0.0226(7) Uani 1 1 d . . . . .
O19 O 0.6782(2) 0.5569(2) 0.7391(2) 0.0259(7) Uani 1 1 d . . . . .
O20 O 0.6562(3) 0.4480(3) 0.6030(2) 0.0373(9) Uani 1 1 d . . . . .
O21 O 0.6776(2) 0.6096(2) 0.9417(2) 0.0255(7) Uani 1 1 d . . . . .
O22 O 0.5554(2) 0.6720(2) 0.9495(2) 0.0236(7) Uani 1 1 d . . . . .
O23 O 0.6857(3) 0.7033(2) 1.0783(2) 0.0310(8) Uani 1 1 d . . . . .
O24 O 0.1435(2) 0.6459(2) 0.5592(2) 0.0223(7) Uani 1 1 d . . . . .
O25 O 0.1811(2) 0.8010(2) 0.6447(2) 0.0223(7) Uani 1 1 d . . . . .
O26 O 0.0669(2) 0.7368(2) 0.5003(2) 0.0289(7) Uani 1 1 d . . . . .
N1 N 0.5362(3) 0.8426(3) 0.6539(3) 0.0207(8) Uani 1 1 d . . . . .
N2 N 0.2812(3) 0.6056(3) 0.9642(2) 0.0187(7) Uani 1 1 d . . . . .
N3 N 0.2040(3) 0.3887(2) 0.5543(2) 0.0179(7) Uani 1 1 d . . . . .
N4 N 0.6219(3) 0.4910(3) 0.6565(3) 0.0232(8) Uani 1 1 d . . . . .
N5 N 0.6415(3) 0.6615(3) 0.9916(3) 0.0211(8) Uani 1 1 d . . . . .
N6 N 0.1292(3) 0.7292(3) 0.5670(3) 0.0200(8) Uani 1 1 d . . . . .
N7 N 0.8079(7) 0.2438(7) 0.6401(7) 0.119(3) Uani 1 1 d . . . . .
N8 N 0.6657(7) 0.0075(5) 0.4608(5) 0.073(2) Uani 1 1 d . . . . .

loop_
_atom_site_aniso_label
_atom_site_aniso_U_11
_atom_site_aniso_U_22
_atom_site_aniso_U_33
_atom_site_aniso_U_23
_atom_site_aniso_U_13
_atom_site_aniso_U_12
Sm1 0.01617(13) 0.01271(13) 0.01646(13) 0.00496(10) 0.00344(9) 0.00457(9)
Sm2 0.01630(13) 0.01226(13) 0.01869(13) 0.00685(10) 0.00344(9) 0.00350(9)
Co1 0.0182(3) 0.0133(3) 0.0164(3) 0.0058(2) 0.0056(2) 0.0041(2)
Co2 0.0159(3) 0.0130(3) 0.0179(3) 0.0061(2) 0.0053(2) 0.0041(2)
Co3 0.0155(3) 0.0119(3) 0.0170(3) 0.0055(2) 0.0032(2) 0.0045(2)
C1 0.021(2) 0.020(2) 0.016(2) 0.0047(18) 0.0062(17) 0.0018(18)
C2 0.025(2) 0.027(3) 0.030(3) 0.013(2) -0.002(2) -0.006(2)
C3 0.025(2) 0.037(3) 0.027(2) 0.012(2) 0.001(2) -0.002(2)
C4 0.025(4) 0.038(4) 0.045(4) 0.018(3) 0.009(3) -0.003(3)
C4' 0.027(6) 0.034(6) 0.052(6) 0.016(5) 0.002(5) 0.000(5)
C5 0.022(2) 0.014(2) 0.015(2) 0.0049(17) 0.0032(17) 0.0026(17)
C6 0.022(2) 0.014(2) 0.021(2) 0.0053(17) 0.0089(17) 0.0048(17)
C7 0.035(3) 0.024(2) 0.024(2) 0.009(2) 0.010(2) 0.012(2)
C8 0.039(3) 0.024(3) 0.029(2) 0.013(2) 0.005(2) 0.013(2)
C9 0.018(2) 0.018(2) 0.021(2) 0.0031(18) 0.0035(17) 0.0054(17)
C10 0.034(3) 0.042(4) 0.039(3) 0.020(3) 0.021(3) 0.028(3)
C10' 0.034(4) 0.046(5) 0.041(4) 0.020(4) 0.022(3) 0.027(4)
C11 0.038(3) 0.053(4) 0.055(4) 0.009(3) 0.019(3) 0.022(3)
C11' 0.036(5) 0.052(6) 0.049(4) 0.015(5) 0.019(4) 0.025(4)
C12 0.042(4) 0.054(4) 0.044(3) 0.010(3) 0.018(3) 0.026(3)
C12' 0.041(4) 0.048(5) 0.046(4) 0.023(4) 0.026(4) 0.027(4)
C13 0.017(2) 0.019(2) 0.018(2) 0.0110(18) 0.0004(16) 0.0052(17)
C14 0.022(2) 0.019(2) 0.027(2) 0.0087(19) 0.0058(18) 0.0000(18)
C15 0.036(3) 0.028(3) 0.042(3) 0.011(2) 0.019(2) -0.002(2)
C16 0.049(3) 0.020(2) 0.032(3) 0.013(2) 0.015(2) 0.007(2)
C17 0.020(2) 0.018(2) 0.0167(19) 0.0091(17) 0.0077(17) 0.0083(17)
C18 0.022(2) 0.017(2) 0.025(2) 0.0098(18) 0.0070(18) 0.0116(18)
C19 0.046(3) 0.018(2) 0.034(3) 0.016(2) 0.016(2) 0.014(2)
C20 0.050(3) 0.023(2) 0.035(3) 0.014(2) 0.024(2) 0.019(2)
C21 0.028(2) 0.026(2) 0.031(2) 0.013(2) 0.017(2) 0.012(2)
C22 0.032(3) 0.025(2) 0.030(2) 0.014(2) 0.017(2) 0.011(2)
C23 0.028(3) 0.036(3) 0.027(2) 0.016(2) 0.009(2) 0.004(2)
C24 0.025(2) 0.032(3) 0.025(2) 0.016(2) 0.0069(19) 0.006(2)
C25 0.035(3) 0.017(2) 0.028(2) 0.0108(19) 0.015(2) 0.0032(19)
C26 0.043(3) 0.029(3) 0.040(3) 0.017(2) 0.023(2) 0.005(2)
C27 0.036(3) 0.027(3) 0.043(3) 0.021(2) 0.021(2) 0.010(2)
C28 0.039(3) 0.035(3) 0.085(5) 0.025(3) 0.015(3) -0.002(3)
C29 0.025(2) 0.015(2) 0.019(2) 0.0051(17) 0.0054(17) 0.0057(17)
C30 0.024(2) 0.017(2) 0.018(2) 0.0061(18) 0.0039(17) 0.0031(18)
C31 0.023(2) 0.021(2) 0.018(2) 0.0085(18) 0.0069(17) 0.0086(17)
C32 0.022(2) 0.017(2) 0.016(2) 0.0061(17) 0.0039(17) 0.0051(17)
C33 0.023(2) 0.022(2) 0.029(2) 0.0133(19) 0.0133(19) 0.0052(18)
C34 0.036(3) 0.027(3) 0.025(2) 0.010(2) 0.011(2) 0.006(2)
C35 0.052(4) 0.062(4) 0.030(3) 0.019(3) 0.021(3) 0.008(3)
C36 0.076(9) 0.054(8) 0.045(7) 0.026(6) 0.037(6) 0.034(7)
C36' 0.049(8) 0.060(9) 0.045(7) 0.025(7) 0.030(6) 0.005(6)
C37 0.016(2) 0.0126(19) 0.020(2) 0.0045(17) 0.0029(17) 0.0031(16)
C38 0.014(2) 0.016(2) 0.020(2) 0.0069(17) 0.0022(16) 0.0034(16)
C39 0.021(2) 0.017(2) 0.018(2) 0.0062(17) 0.0065(17) 0.0065(17)
C40 0.018(2) 0.017(2) 0.020(2) 0.0072(17) 0.0035(17) 0.0035(17)
C41 0.025(2) 0.011(2) 0.018(2) 0.0057(17) 0.0051(17) 0.0039(17)
C42 0.027(2) 0.012(2) 0.020(2) 0.0031(17) 0.0067(18) 0.0027(17)
C43 0.048(3) 0.015(2) 0.026(2) 0.0043(19) 0.012(2) 0.004(2)
C44 0.074(4) 0.016(3) 0.026(3) 0.001(2) 0.012(3) -0.006(3)
C45 0.089(7) 0.103(8) 0.082(6) 0.037(6) 0.037(5) 0.003(6)
C46 0.082(6) 0.076(6) 0.071(5) 0.020(5) 0.020(5) -0.010(5)
C47 0.074(5) 0.044(4) 0.091(6) 0.046(4) -0.016(4) -0.005(4)
C48 0.084(5) 0.024(3) 0.034(3) 0.019(2) 0.014(3) 0.013(3)
O1 0.0191(14) 0.0110(14) 0.0164(14) 0.0058(11) 0.0056(11) 0.0048(11)
O2 0.0193(15) 0.0179(16) 0.0235(15) 0.0072(13) 0.0031(12) 0.0027(12)
O3 0.0206(15) 0.0175(15) 0.0212(15) 0.0062(13) 0.0075(12) 0.0044(12)
O4 0.0211(15) 0.0154(15) 0.0198(15) 0.0065(12) 0.0087(12) 0.0065(12)
O5 0.0208(15) 0.0133(15) 0.0226(15) 0.0071(12) 0.0070(12) 0.0030(12)
O6 0.0224(16) 0.0213(16) 0.0276(16) 0.0128(14) 0.0087(13) 0.0095(13)
O7 0.0172(15) 0.0201(16) 0.0255(15) 0.0099(13) 0.0081(12) 0.0052(12)
O8 0.0212(15) 0.0144(15) 0.0226(15) 0.0084(13) 0.0068(12) 0.0038(12)
O9 0.0242(16) 0.0128(15) 0.0207(15) 0.0075(12) 0.0059(12) 0.0058(12)
O10 0.0201(15) 0.0189(16) 0.0212(15) 0.0080(13) 0.0046(12) 0.0090(12)
O11 0.0188(15) 0.0136(15) 0.0201(15) 0.0055(12) 0.0048(12) 0.0050(12)
O12 0.0235(15) 0.0176(15) 0.0169(14) 0.0082(12) 0.0083(12) 0.0073(12)
O13 0.0232(16) 0.0161(15) 0.0198(14) 0.0096(12) 0.0058(12) 0.0062(12)
O14 0.0201(15) 0.0137(14) 0.0180(14) 0.0048(12) 0.0061(12) 0.0024(12)
O15 0.0208(15) 0.0156(15) 0.0181(14) 0.0085(12) 0.0049(12) 0.0072(12)
O16 0.0134(14) 0.0144(14) 0.0180(14) 0.0068(12) 0.0023(11) 0.0027(11)
O17 0.0184(15) 0.0178(15) 0.0171(14) 0.0069(12) 0.0047(12) 0.0040(12)
O18 0.0197(16) 0.0208(16) 0.0229(15) 0.0080(13) 0.0052(12) 0.0070(12)
O19 0.0223(16) 0.0254(17) 0.0222(16) 0.0042(14) 0.0072(13) 0.0063(13)
O20 0.0328(19) 0.043(2) 0.0311(18) 0.0069(17) 0.0149(15) 0.0202(17)
O21 0.0262(17) 0.0199(16) 0.0264(16) 0.0080(14) 0.0080(13) 0.0096(13)
O22 0.0221(16) 0.0232(17) 0.0225(15) 0.0106(13) 0.0053(13) 0.0064(13)
O23 0.042(2) 0.0241(18) 0.0181(16) 0.0088(14) 0.0043(14) 0.0064(15)
O24 0.0240(16) 0.0165(15) 0.0217(15) 0.0095(13) 0.0030(12) 0.0062(13)
O25 0.0251(16) 0.0158(15) 0.0215(15) 0.0066(13) 0.0066(13) 0.0051(13)
O26 0.0263(17) 0.0255(17) 0.0303(17) 0.0184(15) 0.0006(14) 0.0065(14)
N1 0.0213(19) 0.0205(19) 0.0218(18) 0.0106(16) 0.0093(15) 0.0054(15)
N2 0.0210(18) 0.0131(18) 0.0220(18) 0.0073(15) 0.0090(15) 0.0056(14)
N3 0.0154(17) 0.0141(18) 0.0191(17) 0.0063(14) 0.0023(14) 0.0045(14)
N4 0.023(2) 0.024(2) 0.0213(19) 0.0083(16) 0.0084(16) 0.0119(16)
N5 0.0223(19) 0.0160(18) 0.0213(19) 0.0088(15) 0.0051(15) 0.0034(15)
N6 0.0187(18) 0.0155(19) 0.0246(19) 0.0102(16) 0.0064(15) 0.0042(15)
N7 0.100(7) 0.097(7) 0.113(7) 0.032(6) 0.021(5) -0.023(5)
N8 0.129(7) 0.050(4) 0.081(5) 0.043(3) 0.070(5) 0.040(4)

loop_
_atom_type_symbol
_atom_type_description
_atom_type_scat_dispersion_real
_atom_type_scat_dispersion_imag
_atom_type_scat_source
C C 0.0033 0.0016 'International Tables Vol C Tables 4.2.6.8 and 6.1.1.4'
H H 0.0000 0.0000 'International Tables Vol C Tables 4.2.6.8 and 6.1.1.4'
N N 0.0061 0.0033 'International Tables Vol C Tables 4.2.6.8 and 6.1.1.4'
O O 0.0106 0.0060 'International Tables Vol C Tables 4.2.6.8 and 6.1.1.4'
Co Co 0.3494 0.9721 'International Tables Vol C Tables 4.2.6.8 and 6.1.1.4'
Sm Sm -0.1638 3.4418 'International Tables Vol C Tables 4.2.6.8 and 6.1.1.4'

loop_
_geom_angle_atom_site_label_1
_geom_angle_atom_site_label_2
_geom_angle_atom_site_label_3
_geom_angle
_geom_angle_site_symmetry_1
_geom_angle_site_symmetry_3
_geom_angle_publ_flag
O12 Sm1 O2 73.84(11) . . ?
O12 Sm1 O11 145.58(10) . . ?
O2 Sm1 O11 132.81(10) . . ?
O12 Sm1 O1 65.16(10) . . ?
O2 Sm1 O1 76.12(10) . . ?
O11 Sm1 O1 133.68(10) . . ?
O12 Sm1 O22 130.57(10) . . ?
O2 Sm1 O22 72.96(11) . . ?
O11 Sm1 O22 82.95(11) . . ?
O1 Sm1 O22 72.02(10) . . ?
O12 Sm1 O17 80.98(10) . . ?
O2 Sm1 O17 144.38(10) . . ?
O11 Sm1 O17 81.13(10) . . ?
O1 Sm1 O17 70.55(10) . . ?
O22 Sm1 O17 107.29(10) . . ?
O12 Sm1 O19 80.09(11) . . ?
O2 Sm1 O19 77.19(11) . . ?
O11 Sm1 O19 85.44(11) . . ?
O1 Sm1 O19 140.76(10) . . ?
O22 Sm1 O19 125.57(10) . . ?
O17 Sm1 O19 123.05(10) . . ?
O12 Sm1 O18 75.54(10) . . ?
O2 Sm1 O18 122.34(11) . . ?
O11 Sm1 O18 71.24(10) . . ?
O1 Sm1 O18 129.56(10) . . ?
O22 Sm1 O18 153.89(10) . . ?
O17 Sm1 O18 73.26(10) . . ?
O19 Sm1 O18 50.08(10) . . ?
O12 Sm1 O21 136.53(10) . . ?
O2 Sm1 O21 65.38(11) . . ?
O11 Sm1 O21 68.06(11) . . ?
O1 Sm1 O21 116.09(10) . . ?
O22 Sm1 O21 49.44(10) . . ?
O17 Sm1 O21 142.26(10) . . ?
O19 Sm1 O21 76.94(10) . . ?
O18 Sm1 O21 114.11(10) . . ?
O12 Sm1 N5 136.03(10) . . ?
O2 Sm1 N5 63.75(11) . . ?
O11 Sm1 N5 77.20(11) . . ?
O1 Sm1 N5 92.86(10) . . ?
O22 Sm1 N5 25.10(10) . . ?
O17 Sm1 N5 129.09(10) . . ?
O19 Sm1 N5 100.52(11) . . ?
O18 Sm1 N5 137.51(10) . . ?
O21 Sm1 N5 24.74(10) . . ?
O12 Sm1 N4 75.83(11) . . ?
O2 Sm1 N4 99.75(11) . . ?
O11 Sm1 N4 77.85(11) . . ?
O1 Sm1 N4 140.46(10) . . ?
O22 Sm1 N4 145.33(10) . . ?
O17 Sm1 N4 98.00(10) . . ?
O19 Sm1 N4 25.14(10) . . ?
O18 Sm1 N4 24.96(10) . . ?
O21 Sm1 N4 96.31(10) . . ?
N5 Sm1 N4 121.04(10) . . ?
O12 Sm1 Co1 32.55(7) . . ?
O2 Sm1 Co1 65.09(8) . . ?
O11 Sm1 Co1 160.92(7) . . ?
O1 Sm1 Co1 33.93(7) . . ?
O22 Sm1 Co1 99.36(8) . . ?
O17 Sm1 Co1 80.11(8) . . ?
O19 Sm1 Co1 107.79(8) . . ?
O18 Sm1 Co1 106.32(7) . . ?
O21 Sm1 Co1 127.45(8) . . ?
N5 Sm1 Co1 112.55(8) . . ?
N4 Sm1 Co1 108.18(8) . . ?
O14 Sm2 O13 142.13(10) . . ?
O14 Sm2 O5 81.25(11) . . ?
O13 Sm2 O5 82.04(11) . . ?
O14 Sm2 O1 76.88(10) . . ?
O13 Sm2 O1 65.65(10) . . ?
O5 Sm2 O1 71.74(11) . . ?
O14 Sm2 O6 70.85(11) . . ?
O13 Sm2 O6 143.24(10) . . ?
O5 Sm2 O6 91.28(11) . . ?
O1 Sm2 O6 145.50(10) . . ?
O14 Sm2 O16 68.57(10) . . ?
O13 Sm2 O16 129.19(10) . . ?
O5 Sm2 O16 147.70(10) . . ?
O1 Sm2 O16 110.52(10) . . ?
O6 Sm2 O16 68.61(10) . . ?
O14 Sm2 O24 138.92(10) . . ?
O13 Sm2 O24 78.48(10) . . ?
O5 Sm2 O24 120.14(10) . . ?
O1 Sm2 O24 140.64(10) . . ?
O6 Sm2 O24 73.86(11) . . ?
O16 Sm2 O24 79.53(10) . . ?
O14 Sm2 O25 129.78(10) . . ?
O13 Sm2 O25 74.41(10) . . ?
O5 Sm2 O25 70.41(10) . . ?
O1 Sm2 O25 127.63(10) . . ?
O6 Sm2 O25 69.33(10) . . ?
O16 Sm2 O25 120.87(10) . . ?
O24 Sm2 O25 49.92(10) . . ?
O14 Sm2 O17 89.92(10) . . ?
O13 Sm2 O17 79.27(10) . . ?
O5 Sm2 O17 136.28(10) . . ?
O1 Sm2 O17 64.56(9) . . ?
O6 Sm2 O17 126.03(10) . . ?
O16 Sm2 O17 57.44(9) . . ?
O24 Sm2 O17 94.24(10) . . ?
O25 Sm2 O17 138.75(9) . . ?
O14 Sm2 N6 140.27(10) . . ?
O13 Sm2 N6 74.90(10) . . ?
O5 Sm2 N6 95.03(11) . . ?
O1 Sm2 N6 139.58(10) . . ?
O6 Sm2 N6 69.71(10) . . ?
O16 Sm2 N6 100.79(10) . . ?
O24 Sm2 N6 25.20(10) . . ?
O25 Sm2 N6 24.72(10) . . ?
O17 Sm2 N6 117.26(10) . . ?
O14 Sm2 Co2 32.66(8) . . ?
O13 Sm2 Co2 152.11(7) . . ?
O5 Sm2 Co2 112.59(8) . . ?
O1 Sm2 Co2 95.49(7) . . ?
O6 Sm2 Co2 62.87(7) . . ?
O16 Sm2 Co2 36.06(7) . . ?
O24 Sm2 Co2 110.61(8) . . ?
O25 Sm2 Co2 132.09(7) . . ?
O17 Sm2 Co2 73.89(6) . . ?
N6 Sm2 Co2 124.52(7) . . ?
O14 Sm2 Co1 109.45(8) . . ?
O13 Sm2 Co1 32.78(7) . . ?
O5 Sm2 Co1 66.89(8) . . ?
O1 Sm2 Co1 34.49(7) . . ?
O6 Sm2 Co1 157.41(7) . . ?
O16 Sm2 Co1 133.41(7) . . ?
O24 Sm2 Co1 111.24(8) . . ?
O25 Sm2 Co1 96.59(7) . . ?
O17 Sm2 Co1 76.28(7) . . ?
N6 Sm2 Co1 105.08(8) . . ?
Co2 Sm2 Co1 129.62(3) . . ?
O13 Co1 O12 92.16(13) . . ?
O13 Co1 O3 174.69(13) . . ?
O12 Co1 O3 92.58(13) . . ?
O13 Co1 O1 86.50(13) . . ?
O12 Co1 O1 84.84(13) . . ?
O3 Co1 O1 96.31(13) . . ?
O13 Co1 O4 90.46(13) . . ?
O12 Co1 O4 177.36(13) . . ?
O3 Co1 O4 84.79(13) . . ?
O1 Co1 O4 95.65(13) . . ?
O13 Co1 N1 87.63(14) . . ?
O12 Co1 N1 86.93(14) . . ?
O3 Co1 N1 90.23(15) . . ?
O1 Co1 N1 169.70(14) . . ?
O4 Co1 N1 92.86(14) . . ?
O13 Co1 Sm2 42.27(9) . . ?
O12 Co1 Sm2 99.47(10) . . ?
O3 Co1 Sm2 138.86(10) . . ?
O1 Co1 Sm2 46.61(9) . . ?
O4 Co1 Sm2 82.70(10) . . ?
N1 Co1 Sm2 129.34(11) . . ?
O13 Co1 Sm1 99.18(10) . . ?
O12 Co1 Sm1 41.91(9) . . ?
O3 Co1 Sm1 85.96(10) . . ?
O1 Co1 Sm1 44.81(9) . . ?
O4 Co1 Sm1 137.82(9) . . ?
N1 Co1 Sm1 128.26(11) . . ?
Sm2 Co1 Sm1 77.75(3) . . ?
O14 Co2 O15 88.42(13) . . ?
O14 Co2 O7 88.88(13) . . ?
O15 Co2 O7 176.94(13) . . ?
O14 Co2 O8 175.58(13) . . ?
O15 Co2 O8 95.53(13) . . ?
O7 Co2 O8 87.22(13) . . ?
O14 Co2 O16 91.11(13) . . ?
O15 Co2 O16 80.90(12) . . ?
O7 Co2 O16 97.73(13) . . ?
O8 Co2 O16 91.46(13) . . ?
O14 Co2 N2 86.55(14) . . ?
O15 Co2 N2 87.77(14) . . ?
O7 Co2 N2 93.49(14) . . ?
O8 Co2 N2 91.62(15) . . ?
O16 Co2 N2 168.50(14) . . ?
O14 Co2 Co3 102.79(10) . . ?
O15 Co2 Co3 42.39(9) . . ?
O7 Co2 Co3 137.15(10) . . ?
O8 Co2 Co3 81.50(10) . . ?
O16 Co2 Co3 41.94(9) . . ?
N2 Co2 Co3 127.84(11) . . ?
O14 Co2 Sm2 41.27(9) . . ?
O15 Co2 Sm2 86.37(9) . . ?
O7 Co2 Sm2 90.65(10) . . ?
O8 Co2 Sm2 140.80(9) . . ?
O16 Co2 Sm2 50.07(9) . . ?
N2 Co2 Sm2 127.57(11) . . ?
Co3 Co2 Sm2 73.77(2) . . ?
O10 Co3 O16 176.99(13) . . ?
O10 Co3 O9 83.03(13) . . ?
O16 Co3 O9 94.73(13) . . ?
O10 Co3 O17 96.35(14) . . ?
O16 Co3 O17 85.80(13) . . ?
O9 Co3 O17 177.60(12) . . ?
O10 Co3 O15 100.19(13) . . ?
O16 Co3 O15 81.83(13) . . ?
O9 Co3 O15 91.18(13) . . ?
O17 Co3 O15 91.21(13) . . ?
O10 Co3 N3 89.86(14) . . ?
O16 Co3 N3 88.12(14) . . ?
O9 Co3 N3 89.93(14) . . ?
O17 Co3 N3 87.75(14) . . ?
O15 Co3 N3 169.95(14) . . ?
O10 Co3 Co2 137.38(10) . . ?
O16 Co3 Co2 43.73(9) . . ?
O9 Co3 Co2 80.56(10) . . ?
O17 Co3 Co2 101.38(10) . . ?
O15 Co3 Co2 41.60(9) . . ?
N3 Co3 Co2 128.97(11) . . ?
O2 C1 O3 126.8(4) . . ?
O2 C1 C2 118.8(4) . . ?
O3 C1 C2 114.4(4) . . ?
C4' C2 C3 117.1(9) . . ?
C4 C2 C3 116.5(5) . . ?
C4' C2 C1 120.7(8) . . ?
C4 C2 C1 110.3(5) . . ?
C3 C2 C1 112.2(4) . . ?
C4 C2 H2 105.6 . . ?
C3 C2 H2 105.6 . . ?
C1 C2 H2 105.6 . . ?
C4' C2 H2' 100.6 . . ?
C3 C2 H2' 100.6 . . ?
C1 C2 H2' 100.6 . . ?
C2 C3 H3A 109.5 . . ?
C2 C3 H3B 109.5 . . ?
H3A C3 H3B 109.5 . . ?
C2 C3 H3C 109.5 . . ?
H3A C3 H3C 109.5 . . ?
H3B C3 H3C 109.5 . . ?
C2 C4 H4A 109.5 . . ?
C2 C4 H4B 109.5 . . ?
H4A C4 H4B 109.5 . . ?
C2 C4 H4C 109.5 . . ?
H4A C4 H4C 109.5 . . ?
H4B C4 H4C 109.5 . . ?
C2 C4' H4D 109.5 . . ?
C2 C4' H4E 109.5 . . ?
H4D C4' H4E 109.5 . . ?
C2 C4' H4F 109.5 . . ?
H4D C4' H4F 109.5 . . ?
H4E C4' H4F 109.5 . . ?
O5 C5 O4 125.9(4) . . ?
O5 C5 C6 117.9(4) . . ?
O4 C5 C6 116.1(4) . . ?
C7 C6 C8 110.6(4) . . ?
C7 C6 C5 110.2(4) . . ?
C8 C6 C5 108.9(4) . . ?
C7 C6 H6 109.0 . . ?
C8 C6 H6 109.0 . . ?
C5 C6 H6 109.0 . . ?
C6 C7 H7A 109.5 . . ?
C6 C7 H7B 109.5 . . ?
H7A C7 H7B 109.5 . . ?
C6 C7 H7C 109.5 . . ?
H7A C7 H7C 109.5 . . ?
H7B C7 H7C 109.5 . . ?
C6 C8 H8A 109.5 . . ?
C6 C8 H8B 109.5 . . ?
H8A C8 H8B 109.5 . . ?
C6 C8 H8C 109.5 . . ?
H8A C8 H8C 109.5 . . ?
H8B C8 H8C 109.5 . . ?
O6 C9 O7 126.4(4) . . ?
O6 C9 C10 116.0(5) . . ?
O7 C9 C10 117.4(5) . . ?
O6 C9 C10' 124.7(8) . . ?
O7 C9 C10' 107.6(9) . . ?
C11 C10 C12 114.1(8) . . ?
C11 C10 C9 109.6(6) . . ?
C12 C10 C9 110.8(6) . . ?
C11 C10 H10 107.3 . . ?
C12 C10 H10 107.3 . . ?
C9 C10 H10 107.3 . . ?
C12' C10' C11' 102.2(16) . . ?
C12' C10' C9 118.8(13) . . ?
C11' C10' C9 108.5(12) . . ?
C12' C10' H10' 108.9 . . ?
C11' C10' H10' 108.9 . . ?
C9 C10' H10' 108.9 . . ?
C10 C11 H11A 109.5 . . ?
C10 C11 H11B 109.5 . . ?
H11A C11 H11B 109.5 . . ?
C10 C11 H11C 109.5 . . ?
H11A C11 H11C 109.5 . . ?
H11B C11 H11C 109.5 . . ?
C10' C11' H11D 109.5 . . ?
C10' C11' H11E 109.5 . . ?
H11D C11' H11E 109.5 . . ?
C10' C11' H11F 109.5 . . ?
H11D C11' H11F 109.5 . . ?
H11E C11' H11F 109.5 . . ?
C10 C12 H12A 109.5 . . ?
C10 C12 H12B 109.5 . . ?
H12A C12 H12B 109.5 . . ?
C10 C12 H12C 109.5 . . ?
H12A C12 H12C 109.5 . . ?
H12B C12 H12C 109.5 . . ?
C10' C12' H12D 109.5 . . ?
C10' C12' H12E 109.5 . . ?
H12D C12' H12E 109.5 . . ?
C10' C12' H12F 109.5 . . ?
H12D C12' H12F 109.5 . . ?
H12E C12' H12F 109.5 . . ?
O9 C13 O8 125.2(4) . . ?
O9 C13 C14 116.5(4) . . ?
O8 C13 C14 118.3(4) . . ?
C16 C14 C13 112.3(4) . . ?
C16 C14 C15 112.2(4) . . ?
C13 C14 C15 111.9(4) . . ?
C16 C14 H14 106.7 . . ?
C13 C14 H14 106.7 . . ?
C15 C14 H14 106.7 . . ?
C14 C15 H15A 109.5 . . ?
C14 C15 H15B 109.5 . . ?
H15A C15 H15B 109.5 . . ?
C14 C15 H15C 109.5 . . ?
H15A C15 H15C 109.5 . . ?
H15B C15 H15C 109.5 . . ?
C14 C16 H16A 109.5 . . ?
C14 C16 H16B 109.5 . . ?
H16A C16 H16B 109.5 . . ?
C14 C16 H16C 109.5 . . ?
H16A C16 H16C 109.5 . . ?
H16B C16 H16C 109.5 . . ?
O11 C17 O10 125.7(4) . . ?
O11 C17 C18 120.5(4) . . ?
O10 C17 C18 113.8(4) . . ?
C17 C18 C19 110.2(4) . . ?
C17 C18 C20 110.4(4) . . ?
C19 C18 C20 111.7(4) . . ?
C17 C18 H18 108.1 . . ?
C19 C18 H18 108.1 . . ?
C20 C18 H18 108.1 . . ?
C18 C19 H19A 109.5 . . ?
C18 C19 H19B 109.5 . . ?
H19A C19 H19B 109.5 . . ?
C18 C19 H19C 109.5 . . ?
H19A C19 H19C 109.5 . . ?
H19B C19 H19C 109.5 . . ?
C18 C20 H20A 109.5 . . ?
C18 C20 H20B 109.5 . . ?
H20A C20 H20B 109.5 . . ?
C18 C20 H20C 109.5 . . ?
H20A C20 H20C 109.5 . . ?
H20B C20 H20C 109.5 . . ?
N1 C21 C22 109.5(4) . . ?
N1 C21 H21A 109.8 . . ?
C22 C21 H21A 109.8 . . ?
N1 C21 H21B 109.8 . . ?
C22 C21 H21B 109.8 . . ?
H21A C21 H21B 108.2 . . ?
O12 C22 C21 110.3(4) . . ?
O12 C22 H22A 109.6 . . ?
C21 C22 H22A 109.6 . . ?
O12 C22 H22B 109.6 . . ?
C21 C22 H22B 109.6 . . ?
H22A C22 H22B 108.1 . . ?
C24 C23 N1 108.8(4) . . ?
C24 C23 H23A 109.9 . . ?
N1 C23 H23A 109.9 . . ?
C24 C23 H23B 109.9 . . ?
N1 C23 H23B 109.9 . . ?
H23A C23 H23B 108.3 . . ?
O13 C24 C23 108.0(4) . . ?
O13 C24 H24A 110.1 . . ?
C23 C24 H24A 110.1 . . ?
O13 C24 H24B 110.1 . . ?
C23 C24 H24B 110.1 . . ?
H24A C24 H24B 108.4 . . ?
N1 C25 C26 116.6(4) . . ?
N1 C25 H25A 108.1 . . ?
C26 C25 H25A 108.1 . . ?
N1 C25 H25B 108.1 . . ?
C26 C25 H25B 108.1 . . ?
H25A C25 H25B 107.3 . . ?
C27 C26 C25 110.3(4) . . ?
C27 C26 H26A 109.6 . . ?
C25 C26 H26A 109.6 . . ?
C27 C26 H26B 109.6 . . ?
C25 C26 H26B 109.6 . . ?
H26A C26 H26B 108.1 . . ?
C28 C27 C26 113.2(5) . . ?
C28 C27 H27A 108.9 . . ?
C26 C27 H27A 108.9 . . ?
C28 C27 H27B 108.9 . . ?
C26 C27 H27B 108.9 . . ?
H27A C27 H27B 107.8 . . ?
C27 C28 H28A 109.5 . . ?
C27 C28 H28B 109.5 . . ?
H28A C28 H28B 109.5 . . ?
C27 C28 H28C 109.5 . . ?
H28A C28 H28C 109.5 . . ?
H28B C28 H28C 109.5 . . ?
N2 C29 C30 108.1(3) . . ?
N2 C29 H29A 110.1 . . ?
C30 C29 H29A 110.1 . . ?
N2 C29 H29B 110.1 . . ?
C30 C29 H29B 110.1 . . ?
H29A C29 H29B 108.4 . . ?
O14 C30 C29 108.2(3) . . ?
O14 C30 H30A 110.1 . . ?
C29 C30 H30A 110.1 . . ?
O14 C30 H30B 110.1 . . ?
C29 C30 H30B 110.1 . . ?
H30A C30 H30B 108.4 . . ?
N2 C31 C32 109.8(3) . . ?
N2 C31 H31A 109.7 . . ?
C32 C31 H31A 109.7 . . ?
N2 C31 H31B 109.7 . . ?
C32 C31 H31B 109.7 . . ?
H31A C31 H31B 108.2 . . ?
O15 C32 C31 105.5(3) . . ?
O15 C32 H32A 110.6 . . ?
C31 C32 H32A 110.6 . . ?
O15 C32 H32B 110.6 . . ?
C31 C32 H32B 110.6 . . ?
H32A C32 H32B 108.8 . . ?
N2 C33 C34 116.0(4) . . ?
N2 C33 H33A 108.3 . . ?
C34 C33 H33A 108.3 . . ?
N2 C33 H33B 108.3 . . ?
C34 C33 H33B 108.3 . . ?
H33A C33 H33B 107.4 . . ?
C35 C34 C33 111.3(4) . . ?
C35 C34 H34A 109.4 . . ?
C33 C34 H34A 109.4 . . ?
C35 C34 H34B 109.4 . . ?
C33 C34 H34B 109.4 . . ?
H34A C34 H34B 108.0 . . ?
C36' C35 C34 116.9(7) . . ?
C34 C35 C36 115.8(7) . . ?
C34 C35 H35A 108.3 . . ?
C36 C35 H35A 108.3 . . ?
C34 C35 H35B 108.3 . . ?
C36 C35 H35B 108.3 . . ?
H35A C35 H35B 107.4 . . ?
C36' C35 H35C 108.1 . . ?
C34 C35 H35C 108.1 . . ?
C36' C35 H35D 108.1 . . ?
C34 C35 H35D 108.1 . . ?
H35C C35 H35D 107.3 . . ?
C35 C36 H36A 109.5 . . ?
C35 C36 H36B 109.5 . . ?
H36A C36 H36B 109.5 . . ?
C35 C36 H36C 109.5 . . ?
H36A C36 H36C 109.5 . . ?
H36B C36 H36C 109.5 . . ?
C35 C36' H36D 109.5 . . ?
C35 C36' H36E 109.5 . . ?
H36D C36' H36E 109.5 . . ?
C35 C36' H36F 109.5 . . ?
H36D C36' H36F 109.5 . . ?
H36E C36' H36F 109.5 . . ?
N3 C37 C38 110.5(3) . . ?
N3 C37 H37A 109.5 . . ?
C38 C37 H37A 109.5 . . ?
N3 C37 H37B 109.5 . . ?
C38 C37 H37B 109.5 . . ?
H37A C37 H37B 108.1 . . ?
O16 C38 C37 107.0(3) . . ?
O16 C38 H38A 110.3 . . ?
C37 C38 H38A 110.3 . . ?
O16 C38 H38B 110.3 . . ?
C37 C38 H38B 110.3 . . ?
H38A C38 H38B 108.6 . . ?
N3 C39 C40 108.6(3) . . ?
N3 C39 H39A 110.0 . . ?
C40 C39 H39A 110.0 . . ?
N3 C39 H39B 110.0 . . ?
C40 C39 H39B 110.0 . . ?
H39A C39 H39B 108.3 . . ?
O17 C40 C39 109.5(3) . . ?
O17 C40 H40A 109.8 . . ?
C39 C40 H40A 109.8 . . ?
O17 C40 H40B 109.8 . . ?
C39 C40 H40B 109.8 . . ?
H40A C40 H40B 108.2 . . ?
N3 C41 C42 116.1(4) . . ?
N3 C41 H41A 108.3 . . ?
C42 C41 H41A 108.3 . . ?
N3 C41 H41B 108.3 . . ?
C42 C41 H41B 108.3 . . ?
H41A C41 H41B 107.4 . . ?
C41 C42 C43 109.5(4) . . ?
C41 C42 H42A 109.8 . . ?
C43 C42 H42A 109.8 . . ?
C41 C42 H42B 109.8 . . ?
C43 C42 H42B 109.8 . . ?
H42A C42 H42B 108.2 . . ?
C44 C43 C42 112.4(4) . . ?
C44 C43 H43A 109.1 . . ?
C42 C43 H43A 109.1 . . ?
C44 C43 H43B 109.1 . . ?
C42 C43 H43B 109.1 . . ?
H43A C43 H43B 107.9 . . ?
C43 C44 H44A 109.5 . . ?
C43 C44 H44B 109.5 . . ?
H44A C44 H44B 109.5 . . ?
C43 C44 H44C 109.5 . . ?
H44A C44 H44C 109.5 . . ?
H44B C44 H44C 109.5 . . ?
C46 C45 H45A 109.5 . . ?
C46 C45 H45B 109.5 . . ?
H45A C45 H45B 109.5 . . ?
C46 C45 H45C 109.5 . . ?
H45A C45 H45C 109.5 . . ?
H45B C45 H45C 109.5 . . ?
N7 C46 C45 179.1(12) . . ?
C48 C47 H47A 109.5 . . ?
C48 C47 H47B 109.5 . . ?
H47A C47 H47B 109.5 . . ?
C48 C47 H47C 109.5 . . ?
H47A C47 H47C 109.5 . . ?
H47B C47 H47C 109.5 . . ?
N8 C48 C47 176.7(7) . . ?
Co1 O1 Sm1 101.25(12) . . ?
Co1 O1 Sm2 98.90(11) . . ?
Sm1 O1 Sm2 119.36(12) . . ?
Co1 O1 H1 111.6 . . ?
Sm1 O1 H1 119.5 . . ?
Sm2 O1 H1 104.3 . . ?
C1 O2 Sm1 135.3(3) . . ?
C1 O3 Co1 126.8(3) . . ?
C5 O4 Co1 128.5(3) . . ?
C5 O5 Sm2 129.8(3) . . ?
C9 O6 Sm2 133.0(3) . . ?
C9 O7 Co2 122.6(3) . . ?
C13 O8 Co2 125.3(3) . . ?
C13 O9 Co3 126.8(3) . . ?
C17 O10 Co3 128.8(3) . . ?
C17 O11 Sm1 132.2(3) . . ?
C22 O12 Co1 113.4(3) . . ?
C22 O12 Sm1 138.1(3) . . ?
Co1 O12 Sm1 105.54(13) . . ?
C24 O13 Co1 108.9(3) . . ?
C24 O13 Sm2 133.4(3) . . ?
Co1 O13 Sm2 104.95(13) . . ?
C30 O14 Co2 114.7(3) . . ?
C30 O14 Sm2 139.0(3) . . ?
Co2 O14 Sm2 106.07(13) . . ?
C32 O15 Co2 107.8(3) . . ?
C32 O15 Co3 126.3(3) . . ?
Co2 O15 Co3 96.01(13) . . ?
C38 O16 Co3 107.1(2) . . ?
C38 O16 Co2 126.7(3) . . ?
Co3 O16 Co2 94.33(13) . . ?
C38 O16 Sm2 119.8(2) . . ?
Co3 O16 Sm2 112.28(12) . . ?
Co2 O16 Sm2 93.87(11) . . ?
C40 O17 Co3 111.1(2) . . ?
C40 O17 Sm1 118.2(2) . . ?
Co3 O17 Sm1 118.31(14) . . ?
C40 O17 Sm2 98.5(2) . . ?
Co3 O17 Sm2 101.69(12) . . ?
Sm1 O17 Sm2 105.14(11) . . ?
N4 O18 Sm1 95.4(2) . . ?
N4 O19 Sm1 98.3(2) . . ?
N5 O21 Sm1 92.0(2) . . ?
N5 O22 Sm1 99.5(2) . . ?
N6 O24 Sm2 96.8(2) . . ?
N6 O25 Sm2 96.0(2) . . ?
C25 N1 C21 111.7(4) . . ?
C25 N1 C23 112.3(4) . . ?
C21 N1 C23 111.0(4) . . ?
C25 N1 Co1 112.4(3) . . ?
C21 N1 Co1 103.1(3) . . ?
C23 N1 Co1 105.9(3) . . ?
C29 N2 C33 111.2(3) . . ?
C29 N2 C31 110.9(3) . . ?
C33 N2 C31 111.6(3) . . ?
C29 N2 Co2 104.3(3) . . ?
C33 N2 Co2 112.6(3) . . ?
C31 N2 Co2 105.9(3) . . ?
C39 N3 C41 111.5(3) . . ?
C39 N3 C37 111.7(3) . . ?
C41 N3 C37 110.7(3) . . ?
C39 N3 Co3 103.0(2) . . ?
C41 N3 Co3 113.3(3) . . ?
C37 N3 Co3 106.2(2) . . ?
O20 N4 O18 122.0(4) . . ?
O20 N4 O19 121.9(4) . . ?
O18 N4 O19 116.1(3) . . ?
O20 N4 Sm1 176.1(3) . . ?
O18 N4 Sm1 59.6(2) . . ?
O19 N4 Sm1 56.5(2) . . ?
O23 N5 O21 122.9(4) . . ?
O23 N5 O22 119.9(4) . . ?
O21 N5 O22 117.2(3) . . ?
O23 N5 Sm1 166.4(3) . . ?
O21 N5 Sm1 63.3(2) . . ?
O22 N5 Sm1 55.4(2) . . ?
O26 N6 O25 122.4(4) . . ?
O26 N6 O24 120.4(4) . . ?
O25 N6 O24 117.3(3) . . ?
O26 N6 Sm2 178.3(3) . . ?
O25 N6 Sm2 59.3(2) . . ?
O24 N6 Sm2 57.99(19) . . ?

loop_
_geom_bond_atom_site_label_1
_geom_bond_atom_site_label_2
_geom_bond_distance
_geom_bond_site_symmetry_2
_geom_bond_publ_flag
Sm1 O12 2.340(3) . ?
Sm1 O2 2.391(3) . ?
Sm1 O11 2.391(3) . ?
Sm1 O1 2.425(3) . ?
Sm1 O22 2.484(3) . ?
Sm1 O17 2.489(3) . ?
Sm1 O19 2.511(3) . ?
Sm1 O18 2.582(3) . ?
Sm1 O21 2.659(3) . ?
Sm1 N5 2.975(4) . ?
Sm1 N4 2.979(4) . ?
Sm1 Co1 3.3747(9) . ?
Sm2 O14 2.282(3) . ?
Sm2 O13 2.333(3) . ?
Sm2 O5 2.344(3) . ?
Sm2 O1 2.465(3) . ?
Sm2 O6 2.485(3) . ?
Sm2 O16 2.555(3) . ?
Sm2 O24 2.556(3) . ?
Sm2 O25 2.587(3) . ?
Sm2 O17 2.820(3) . ?
Sm2 N6 2.993(4) . ?
Sm2 Co2 3.3244(10) . ?
Sm2 Co1 3.3508(12) . ?
Co1 O13 1.878(3) . ?
Co1 O12 1.885(3) . ?
Co1 O3 1.917(3) . ?
Co1 O1 1.921(3) . ?
Co1 O4 1.925(3) . ?
Co1 N1 1.979(4) . ?
Co2 O14 1.867(3) . ?
Co2 O15 1.889(3) . ?
Co2 O7 1.900(3) . ?
Co2 O8 1.916(3) . ?
Co2 O16 1.961(3) . ?
Co2 N2 1.965(4) . ?
Co2 Co3 2.8295(12) . ?
Co3 O10 1.892(3) . ?
Co3 O16 1.897(3) . ?
Co3 O9 1.910(3) . ?
Co3 O17 1.913(3) . ?
Co3 O15 1.918(3) . ?
Co3 N3 1.975(4) . ?
C1 O2 1.238(6) . ?
C1 O3 1.275(6) . ?
C1 C2 1.522(6) . ?
C2 C4' 1.446(15) . ?
C2 C4 1.467(9) . ?
C2 C3 1.520(7) . ?
C2 H2 1.0000 . ?
C2 H2' 1.0000 . ?
C3 H3A 0.9800 . ?
C3 H3B 0.9800 . ?
C3 H3C 0.9800 . ?
C4 H4A 0.9800 . ?
C4 H4B 0.9800 . ?
C4 H4C 0.9800 . ?
C4' H4D 0.9800 . ?
C4' H4E 0.9800 . ?
C4' H4F 0.9800 . ?
C5 O5 1.252(5) . ?
C5 O4 1.278(5) . ?
C5 C6 1.525(6) . ?
C6 C7 1.518(6) . ?
C6 C8 1.523(6) . ?
C6 H6 1.0000 . ?
C7 H7A 0.9800 . ?
C7 H7B 0.9800 . ?
C7 H7C 0.9800 . ?
C8 H8A 0.9800 . ?
C8 H8B 0.9800 . ?
C8 H8C 0.9800 . ?
C9 O6 1.248(6) . ?
C9 O7 1.282(6) . ?
C9 C10 1.522(8) . ?
C9 C10' 1.528(14) . ?
C10 C11 1.481(10) . ?
C10 C12 1.485(10) . ?
C10 H10 1.0000 . ?
C10' C12' 1.485(15) . ?
C10' C11' 1.518(15) . ?
C10' H10' 1.0000 . ?
C11 H11A 0.9800 . ?
C11 H11B 0.9800 . ?
C11 H11C 0.9800 . ?
C11' H11D 0.9800 . ?
C11' H11E 0.9800 . ?
C11' H11F 0.9800 . ?
C12 H12A 0.9800 . ?
C12 H12B 0.9800 . ?
C12 H12C 0.9800 . ?
C12' H12D 0.9800 . ?
C12' H12E 0.9800 . ?
C12' H12F 0.9800 . ?
C13 O9 1.260(5) . ?
C13 O8 1.264(5) . ?
C13 C14 1.522(6) . ?
C14 C16 1.506(7) . ?
C14 C15 1.524(7) . ?
C14 H14 1.0000 . ?
C15 H15A 0.9800 . ?
C15 H15B 0.9800 . ?
C15 H15C 0.9800 . ?
C16 H16A 0.9800 . ?
C16 H16B 0.9800 . ?
C16 H16C 0.9800 . ?
C17 O11 1.239(5) . ?
C17 O10 1.278(5) . ?
C17 C18 1.521(6) . ?
C18 C19 1.523(7) . ?
C18 C20 1.526(7) . ?
C18 H18 1.0000 . ?
C19 H19A 0.9800 . ?
C19 H19B 0.9800 . ?
C19 H19C 0.9800 . ?
C20 H20A 0.9800 . ?
C20 H20B 0.9800 . ?
C20 H20C 0.9800 . ?
C21 N1 1.496(6) . ?
C21 C22 1.498(7) . ?
C21 H21A 0.9900 . ?
C21 H21B 0.9900 . ?
C22 O12 1.413(5) . ?
C22 H22A 0.9900 . ?
C22 H22B 0.9900 . ?
C23 C24 1.495(7) . ?
C23 N1 1.504(6) . ?
C23 H23A 0.9900 . ?
C23 H23B 0.9900 . ?
C24 O13 1.414(5) . ?
C24 H24A 0.9900 . ?
C24 H24B 0.9900 . ?
C25 N1 1.490(6) . ?
C25 C26 1.535(7) . ?
C25 H25A 0.9900 . ?
C25 H25B 0.9900 . ?
C26 C27 1.529(7) . ?
C26 H26A 0.9900 . ?
C26 H26B 0.9900 . ?
C27 C28 1.499(8) . ?
C27 H27A 0.9900 . ?
C27 H27B 0.9900 . ?
C28 H28A 0.9800 . ?
C28 H28B 0.9800 . ?
C28 H28C 0.9800 . ?
C29 N2 1.501(5) . ?
C29 C30 1.508(6) . ?
C29 H29A 0.9900 . ?
C29 H29B 0.9900 . ?
C30 O14 1.415(5) . ?
C30 H30A 0.9900 . ?
C30 H30B 0.9900 . ?
C31 N2 1.518(5) . ?
C31 C32 1.523(6) . ?
C31 H31A 0.9900 . ?
C31 H31B 0.9900 . ?
C32 O15 1.427(5) . ?
C32 H32A 0.9900 . ?
C32 H32B 0.9900 . ?
C33 N2 1.503(6) . ?
C33 C34 1.521(6) . ?
C33 H33A 0.9900 . ?
C33 H33B 0.9900 . ?
C34 C35 1.517(8) . ?
C34 H34A 0.9900 . ?
C34 H34B 0.9900 . ?
C35 C36' 1.461(11) . ?
C35 C36 1.523(10) . ?
C35 H35A 0.9900 . ?
C35 H35B 0.9900 . ?
C35 H35C 0.9900 . ?
C35 H35D 0.9900 . ?
C36 H36A 0.9800 . ?
C36 H36B 0.9800 . ?
C36 H36C 0.9800 . ?
C36' H36D 0.9800 . ?
C36' H36E 0.9800 . ?
C36' H36F 0.9800 . ?
C37 N3 1.510(5) . ?
C37 C38 1.518(6) . ?
C37 H37A 0.9900 . ?
C37 H37B 0.9900 . ?
C38 O16 1.444(5) . ?
C38 H38A 0.9900 . ?
C38 H38B 0.9900 . ?
C39 N3 1.493(6) . ?
C39 C40 1.508(6) . ?
C39 H39A 0.9900 . ?
C39 H39B 0.9900 . ?
C40 O17 1.441(5) . ?
C40 H40A 0.9900 . ?
C40 H40B 0.9900 . ?
C41 N3 1.498(5) . ?
C41 C42 1.519(6) . ?
C41 H41A 0.9900 . ?
C41 H41B 0.9900 . ?
C42 C43 1.533(6) . ?
C42 H42A 0.9900 . ?
C42 H42B 0.9900 . ?
C43 C44 1.520(7) . ?
C43 H43A 0.9900 . ?
C43 H43B 0.9900 . ?
C44 H44A 0.9800 . ?
C44 H44B 0.9800 . ?
C44 H44C 0.9800 . ?
C45 C46 1.463(13) . ?
C45 H45A 0.9800 . ?
C45 H45B 0.9800 . ?
C45 H45C 0.9800 . ?
C46 N7 1.207(12) . ?
C47 C48 1.431(12) . ?
C47 H47A 0.9800 . ?
C47 H47B 0.9800 . ?
C47 H47C 0.9800 . ?
C48 N8 1.146(10) . ?
O1 H1 0.9521 . ?
O18 N4 1.262(5) . ?
O19 N4 1.279(5) . ?
O20 N4 1.214(5) . ?
O21 N5 1.246(5) . ?
O22 N5 1.280(5) . ?
O23 N5 1.240(5) . ?
O24 N6 1.283(5) . ?
O25 N6 1.259(5) . ?
O26 N6 1.231(5) . ?
